data_7129301
loop_
_publ_author_name
'Jiang, Shengjie'
'Cai, Yanping'
'Carpentier, Ambre'
'del Rosal, Iker'
'Maron, Laurent'
'Xu, Xin'

_publ_section_title
;
 Nickel-catalyzed synthesis of Zn(i)--Zn(i) bonded compounds
;
_journal_name_full 'Chemical Communications'
_journal_paper_doi 10.1039/D1CC05719G
_journal_year 2021
_chemical_formula_moiety 'C50 H84 N4 P2 Zn2'
_chemical_formula_sum 'C50 H84 N4 P2 Zn2'
_chemical_formula_weight 933.89
_space_group_crystal_system monoclinic
_space_group_IT_number 14
_space_group_name_Hall '-P 2ybc'
_space_group_name_H-M_alt 'P 1 21/c 1'
_atom_sites_solution_hydrogens geom
_atom_sites_solution_primary dual
_audit_creation_date 2019-09-17
_audit_creation_method
;
Olex2 1.2
(compiled 2018.05.29 svn.r3508 for OlexSys, GUI svn.r5506)
;
_audit_update_record
;
2021-07-27 deposited with the CCDC.	2021-11-15 downloaded from the CCDC.
;
_cell_angle_alpha 90
_cell_angle_beta 90.4880(10)
_cell_angle_gamma 90
_cell_formula_units_Z 4
_cell_length_a 12.8656(4)
_cell_length_b 9.8087(4)
_cell_length_c 41.6176(12)
_cell_measurement_reflns_used 9931
_cell_measurement_temperature 120(2)
_cell_measurement_theta_max 25.74
_cell_measurement_theta_min 2.30
_cell_volume 5251.7(3)
_computing_cell_refinement 'SAINT v8.37A (Bruker, 2015)'
_computing_data_reduction 'SAINT v8.37A (Bruker, 2015)'
_computing_molecular_graphics 'Olex2 (Dolomanov et al., 2009)'
_computing_publication_material 'Olex2 (Dolomanov et al., 2009)'
_computing_structure_refinement 'ShelXL (Sheldrick, 2015)'
_computing_structure_solution 'ShelXT (Sheldrick, 2015)'
_diffrn_ambient_temperature 120.0
_diffrn_measured_fraction_theta_full 0.999
_diffrn_measured_fraction_theta_max 0.997
_diffrn_measurement_device_type 'Bruker APEX-II CCD'
_diffrn_measurement_method '\f and \w scans'
_diffrn_radiation_type MoK\a
_diffrn_radiation_wavelength 0.71073
_diffrn_reflns_av_R_equivalents 0.0964
_diffrn_reflns_av_unetI/netI 0.0645
_diffrn_reflns_Laue_measured_fraction_full 0.999
_diffrn_reflns_Laue_measured_fraction_max 0.997
_diffrn_reflns_limit_h_max 16
_diffrn_reflns_limit_h_min -16
_diffrn_reflns_limit_k_max 12
_diffrn_reflns_limit_k_min -12
_diffrn_reflns_limit_l_max 54
_diffrn_reflns_limit_l_min -54
_diffrn_reflns_number 85103
_diffrn_reflns_point_group_measured_fraction_full 0.999
_diffrn_reflns_point_group_measured_fraction_max 0.997
_diffrn_reflns_theta_full 25.242
_diffrn_reflns_theta_max 27.498
_diffrn_reflns_theta_min 2.133
_diffrn_standards_number 0
_exptl_absorpt_coefficient_mu 1.009
_exptl_absorpt_correction_T_max 0.7456
_exptl_absorpt_correction_T_min 0.6354
_exptl_absorpt_correction_type multi-scan
_exptl_absorpt_process_details
'SADABS-2016/2 (Bruker,2016/2) was used for absorption correction. wR2(int) was 0.1083 before and 0.0733 after correction. The Ratio of minimum to maximum transmission is 0.8522. The \l/2 correction factor is Not present.'
_exptl_crystal_colour colourless
_exptl_crystal_colour_primary colourless
_exptl_crystal_density_diffrn 1.181
_exptl_crystal_description block
_exptl_crystal_F_000 2008
_exptl_crystal_size_max 0.12
_exptl_crystal_size_mid 0.1
_exptl_crystal_size_min 0.08
_refine_diff_density_max 0.649
_refine_diff_density_min -0.472
_refine_diff_density_rms 0.087
_refine_ls_extinction_method none
_refine_ls_goodness_of_fit_ref 1.077
_refine_ls_hydrogen_treatment constr
_refine_ls_matrix_type full
_refine_ls_number_parameters 543
_refine_ls_number_reflns 12021
_refine_ls_number_restraints 0
_refine_ls_restrained_S_all 1.077
_refine_ls_R_factor_all 0.0867
_refine_ls_R_factor_gt 0.0403
_refine_ls_shift/su_max 0.003
_refine_ls_shift/su_mean 0.000
_refine_ls_structure_factor_coef Fsqd
_refine_ls_weighting_details 'w=1/[\s^2^(Fo^2^)+(0.0269P)^2^+5.1586P] where P=(Fo^2^+2Fc^2^)/3'
_refine_ls_weighting_scheme calc
_refine_ls_wR_factor_gt 0.0791
_refine_ls_wR_factor_ref 0.1023
_reflns_Friedel_coverage 0.000
_reflns_number_gt 8212
_reflns_number_total 12021
_reflns_threshold_expression 'I > 2\s(I)'
_cod_data_source_file d1cc05719g2.cif
_cod_data_source_block Complex_2c
_cod_database_code 7129301
_shelx_shelxl_version_number 2018/3
_shelx_space_group_comment
;
The symmetry employed for this shelxl refinement is uniquely defined
by the following loop, which should always be used as a source of
symmetry information in preference to the above space-group names.
They are only intended as comments.
;
_shelx_estimated_absorpt_t_max 0.924
_shelx_estimated_absorpt_t_min 0.889
_olex2_refinement_description
;
1. Fixed Uiso
 At 1.2 times of:
  All C(H) groups, All C(H,H) groups
 At 1.5 times of:
  All C(H,H,H) groups
2.a Ternary CH refined with riding coordinates:
 C12(H12), C15(H15), C20(H20), C23(H23), C37(H37), C40(H40), C45(H45), C48(H48)
2.b Secondary CH2 refined with riding coordinates:
 C18(H18A,H18B), C19(H19A,H19B), C43(H43A,H43B), C44(H44A,H44B)
2.c Aromatic/amide H refined with riding coordinates:
 C3(H3), C8(H8), C9(H9), C10(H10), C28(H28), C33(H33), C34(H34), C35(H35)
2.d Idealised Me refined as rotating group:
 C1(H1A,H1B,H1C), C5(H5A,H5B,H5C), C13(H13A,H13B,H13C), C14(H14A,H14B,H14C),
 C16(H16A,H16B,H16C), C17(H17A,H17B,H17C), C21(H21A,H21B,H21C), C22(H22A,H22B,
 H22C), C24(H24A,H24B,H24C), C25(H25A,H25B,H25C), C26(H26A,H26B,H26C), C30(H30A,
 H30B,H30C), C38(H38A,H38B,H38C), C39(H39A,H39B,H39C), C41(H41A,H41B,H41C),
 C42(H42A,H42B,H42C), C46(H46A,H46B,H46C), C47(H47A,H47B,H47C), C49(H49A,H49B,
 H49C), C50(H50A,H50B,H50C)
;
_olex2_submission_special_instructions 'No special instructions were received'

loop_
_space_group_symop_operation_xyz
'x, y, z'
'-x, y+1/2, -z+1/2'
'-x, -y, -z'
'x, -y-1/2, z-1/2'

loop_
_atom_site_label
_atom_site_type_symbol
_atom_site_fract_x
_atom_site_fract_y
_atom_site_fract_z
_atom_site_U_iso_or_equiv
_atom_site_adp_type
_atom_site_occupancy
_atom_site_site_symmetry_order
_atom_site_calc_flag
_atom_site_refinement_flags_posn
_atom_site_refinement_flags_adp
_atom_site_refinement_flags_occupancy
_atom_site_disorder_assembly
_atom_site_disorder_group
Zn1 Zn 0.20547(2) 0.59525(3) 0.61600(2) 0.01744(8) Uani 1 1 d . . . . .
P1 P 0.48833(6) 0.38296(8) 0.69521(2) 0.02264(17) Uani 1 1 d . . . . .
N1 N 0.13718(17) 0.5533(2) 0.57439(5) 0.0177(5) Uani 1 1 d . . . . .
C1 C 0.0872(2) 0.4026(3) 0.52948(7) 0.0276(7) Uani 1 1 d . . . . .
H1A H 0.121357 0.329305 0.517562 0.041 Uiso 1 1 calc GR . . . .
H1B H 0.083336 0.484533 0.516035 0.041 Uiso 1 1 calc GR . . . .
H1C H 0.016830 0.373981 0.535279 0.041 Uiso 1 1 calc GR . . . .
Zn2 Zn 0.24614(2) 0.78888(3) 0.64652(2) 0.01718(8) Uani 1 1 d . . . . .
P2 P 0.60118(6) 0.81496(9) 0.57867(2) 0.02458(18) Uani 1 1 d . . . . .
N2 N 0.25785(17) 0.4078(2) 0.62419(5) 0.0187(5) Uani 1 1 d . . . . .
C2 C 0.1489(2) 0.4336(3) 0.55963(6) 0.0199(6) Uani 1 1 d . . . . .
N3 N 0.17993(17) 0.9127(2) 0.67756(5) 0.0164(5) Uani 1 1 d . . . . .
C3 C 0.2136(2) 0.3295(3) 0.57101(6) 0.0214(6) Uani 1 1 d . . . . .
H3 H 0.225771 0.257570 0.556223 0.026 Uiso 1 1 calc R . . . .
N4 N 0.38965(17) 0.8607(2) 0.65268(5) 0.0179(5) Uani 1 1 d . . . . .
C4 C 0.2638(2) 0.3148(3) 0.60122(6) 0.0202(6) Uani 1 1 d . . . . .
C5 C 0.3228(2) 0.1833(3) 0.60664(7) 0.0282(7) Uani 1 1 d . . . . .
H5A H 0.285143 0.126357 0.622012 0.042 Uiso 1 1 calc GR . . . .
H5B H 0.392209 0.203782 0.615205 0.042 Uiso 1 1 calc GR . . . .
H5C H 0.329134 0.134406 0.586210 0.042 Uiso 1 1 calc GR . . . .
C6 C 0.0661(2) 0.6527(3) 0.56164(6) 0.0184(6) Uani 1 1 d . . . . .
C7 C -0.0394(2) 0.6465(3) 0.56983(6) 0.0214(6) Uani 1 1 d . . . . .
C8 C -0.1064(2) 0.7471(3) 0.55824(7) 0.0241(7) Uani 1 1 d . . . . .
H8 H -0.178009 0.743802 0.563560 0.029 Uiso 1 1 calc R . . . .
C9 C -0.0700(2) 0.8514(3) 0.53914(7) 0.0255(7) Uani 1 1 d . . . . .
H9 H -0.116730 0.918250 0.531001 0.031 Uiso 1 1 calc R . . . .
C10 C 0.0340(2) 0.8586(3) 0.53188(6) 0.0229(6) Uani 1 1 d . . . . .
H10 H 0.058384 0.931435 0.518914 0.027 Uiso 1 1 calc R . . . .
C11 C 0.1043(2) 0.7616(3) 0.54310(6) 0.0198(6) Uani 1 1 d . . . . .
C12 C -0.0805(2) 0.5379(3) 0.59249(6) 0.0232(6) Uani 1 1 d . . . . .
H12 H -0.026773 0.464495 0.594288 0.028 Uiso 1 1 calc R . . . .
C13 C -0.1814(3) 0.4726(4) 0.58054(8) 0.0375(8) Uani 1 1 d . . . . .
H13A H -0.237631 0.539846 0.581281 0.056 Uiso 1 1 calc GR . . . .
H13B H -0.198728 0.394866 0.594286 0.056 Uiso 1 1 calc GR . . . .
H13C H -0.172542 0.441122 0.558379 0.056 Uiso 1 1 calc GR . . . .
C14 C -0.0952(3) 0.5994(4) 0.62585(7) 0.0360(8) Uani 1 1 d . . . . .
H14A H -0.030334 0.642995 0.632911 0.054 Uiso 1 1 calc GR . . . .
H14B H -0.113742 0.527240 0.641032 0.054 Uiso 1 1 calc GR . . . .
H14C H -0.150839 0.667552 0.625011 0.054 Uiso 1 1 calc GR . . . .
C15 C 0.2199(2) 0.7741(3) 0.53581(6) 0.0231(6) Uani 1 1 d . . . . .
H15 H 0.258859 0.731817 0.554156 0.028 Uiso 1 1 calc R . . . .
C16 C 0.2486(3) 0.6960(4) 0.50565(8) 0.0436(9) Uani 1 1 d . . . . .
H16A H 0.231127 0.599458 0.508392 0.065 Uiso 1 1 calc GR . . . .
H16B H 0.323286 0.705169 0.501830 0.065 Uiso 1 1 calc GR . . . .
H16C H 0.209755 0.732983 0.487249 0.065 Uiso 1 1 calc GR . . . .
C17 C 0.2549(2) 0.9222(3) 0.53340(8) 0.0326(8) Uani 1 1 d . . . . .
H17A H 0.224968 0.963485 0.513968 0.049 Uiso 1 1 calc GR . . . .
H17B H 0.330921 0.925886 0.532341 0.049 Uiso 1 1 calc GR . . . .
H17C H 0.231339 0.972556 0.552328 0.049 Uiso 1 1 calc GR . . . .
C18 C 0.3032(2) 0.3787(3) 0.65609(6) 0.0226(6) Uani 1 1 d . . . . .
H18A H 0.307937 0.278807 0.659114 0.027 Uiso 1 1 calc R . . . .
H18B H 0.256931 0.415519 0.672883 0.027 Uiso 1 1 calc R . . . .
C19 C 0.4109(2) 0.4412(3) 0.66002(7) 0.0264(7) Uani 1 1 d . . . . .
H19A H 0.402999 0.541377 0.661454 0.032 Uiso 1 1 calc R . . . .
H19B H 0.450946 0.421434 0.640355 0.032 Uiso 1 1 calc R . . . .
C20 C 0.4513(3) 0.5017(3) 0.72786(7) 0.0325(8) Uani 1 1 d . . . . .
H20 H 0.501802 0.485854 0.745862 0.039 Uiso 1 1 calc R . . . .
C21 C 0.4558(5) 0.6532(4) 0.72025(10) 0.0829(18) Uani 1 1 d . . . . .
H21A H 0.402599 0.675611 0.704117 0.124 Uiso 1 1 calc GR . . . .
H21B H 0.524643 0.676019 0.711876 0.124 Uiso 1 1 calc GR . . . .
H21C H 0.443202 0.705751 0.739870 0.124 Uiso 1 1 calc GR . . . .
C22 C 0.3445(3) 0.4629(5) 0.74062(8) 0.0525(11) Uani 1 1 d . . . . .
H22A H 0.328730 0.518765 0.759483 0.079 Uiso 1 1 calc GR . . . .
H22B H 0.344487 0.366374 0.746682 0.079 Uiso 1 1 calc GR . . . .
H22C H 0.291805 0.478693 0.723901 0.079 Uiso 1 1 calc GR . . . .
C23 C 0.6177(2) 0.4468(4) 0.68251(8) 0.0369(8) Uani 1 1 d . . . . .
H23 H 0.608654 0.538533 0.672399 0.044 Uiso 1 1 calc R . . . .
C24 C 0.6623(3) 0.3495(5) 0.65763(11) 0.0697(14) Uani 1 1 d . . . . .
H24A H 0.729104 0.384670 0.650106 0.104 Uiso 1 1 calc GR . . . .
H24B H 0.613862 0.341882 0.639417 0.104 Uiso 1 1 calc GR . . . .
H24C H 0.672558 0.259522 0.667368 0.104 Uiso 1 1 calc GR . . . .
C25 C 0.6916(3) 0.4601(6) 0.71100(9) 0.0761(16) Uani 1 1 d . . . . .
H25A H 0.699716 0.371149 0.721436 0.114 Uiso 1 1 calc GR . . . .
H25B H 0.663246 0.525657 0.726387 0.114 Uiso 1 1 calc GR . . . .
H25C H 0.759373 0.492126 0.703549 0.114 Uiso 1 1 calc GR . . . .
C26 C 0.1752(2) 1.0963(3) 0.71759(6) 0.0236(6) Uani 1 1 d . . . . .
H26A H 0.224994 1.145394 0.731275 0.035 Uiso 1 1 calc GR . . . .
H26B H 0.128934 1.041736 0.731051 0.035 Uiso 1 1 calc GR . . . .
H26C H 0.134024 1.161890 0.705098 0.035 Uiso 1 1 calc GR . . . .
C27 C 0.2333(2) 1.0036(3) 0.69501(6) 0.0169(6) Uani 1 1 d . . . . .
C28 C 0.3411(2) 1.0215(3) 0.69346(6) 0.0176(6) Uani 1 1 d . . . . .
H28 H 0.368711 1.088766 0.707566 0.021 Uiso 1 1 calc R . . . .
C29 C 0.4146(2) 0.9551(3) 0.67417(6) 0.0188(6) Uani 1 1 d . . . . .
C30 C 0.5267(2) 0.9967(3) 0.67976(7) 0.0247(7) Uani 1 1 d . . . . .
H30A H 0.529290 1.074970 0.694379 0.037 Uiso 1 1 calc GR . . . .
H30B H 0.558215 1.021701 0.659226 0.037 Uiso 1 1 calc GR . . . .
H30C H 0.565230 0.920326 0.689296 0.037 Uiso 1 1 calc GR . . . .
C31 C 0.0687(2) 0.9033(3) 0.68127(6) 0.0176(6) Uani 1 1 d . . . . .
C32 C 0.0035(2) 0.9948(3) 0.66451(6) 0.0206(6) Uani 1 1 d . . . . .
C33 C -0.1034(2) 0.9816(3) 0.66791(7) 0.0269(7) Uani 1 1 d . . . . .
H33 H -0.148337 1.042316 0.656666 0.032 Uiso 1 1 calc R . . . .
C34 C -0.1458(2) 0.8820(3) 0.68731(7) 0.0306(7) Uani 1 1 d . . . . .
H34 H -0.219026 0.875787 0.689725 0.037 Uiso 1 1 calc R . . . .
C35 C -0.0812(2) 0.7918(3) 0.70314(7) 0.0274(7) Uani 1 1 d . . . . .
H35 H -0.110735 0.723094 0.716300 0.033 Uiso 1 1 calc R . . . .
C36 C 0.0265(2) 0.7989(3) 0.70031(6) 0.0212(6) Uani 1 1 d . . . . .
C37 C 0.0476(2) 1.1013(3) 0.64187(7) 0.0244(6) Uani 1 1 d . . . . .
H37 H 0.122551 1.114138 0.647647 0.029 Uiso 1 1 calc R . . . .
C38 C 0.0426(3) 1.0481(4) 0.60738(7) 0.0404(9) Uani 1 1 d . . . . .
H38A H 0.080956 0.962068 0.605959 0.061 Uiso 1 1 calc GR . . . .
H38B H 0.073625 1.115273 0.592913 0.061 Uiso 1 1 calc GR . . . .
H38C H -0.030153 1.032879 0.601148 0.061 Uiso 1 1 calc GR . . . .
C39 C -0.0056(3) 1.2397(3) 0.64466(9) 0.0424(9) Uani 1 1 d . . . . .
H39A H -0.076344 1.233586 0.635885 0.064 Uiso 1 1 calc GR . . . .
H39B H 0.033834 1.307773 0.632583 0.064 Uiso 1 1 calc GR . . . .
H39C H -0.008373 1.266579 0.667316 0.064 Uiso 1 1 calc GR . . . .
C40 C 0.0948(2) 0.6960(3) 0.71789(7) 0.0259(7) Uani 1 1 d . . . . .
H40 H 0.167599 0.707668 0.710126 0.031 Uiso 1 1 calc R . . . .
C41 C 0.0611(3) 0.5497(3) 0.71059(8) 0.0360(8) Uani 1 1 d . . . . .
H41A H -0.010387 0.535968 0.717822 0.054 Uiso 1 1 calc GR . . . .
H41B H 0.107416 0.486041 0.721881 0.054 Uiso 1 1 calc GR . . . .
H41C H 0.064839 0.533350 0.687402 0.054 Uiso 1 1 calc GR . . . .
C42 C 0.0947(3) 0.7226(4) 0.75406(7) 0.0359(8) Uani 1 1 d . . . . .
H42A H 0.121438 0.814346 0.758364 0.054 Uiso 1 1 calc GR . . . .
H42B H 0.138930 0.655179 0.764902 0.054 Uiso 1 1 calc GR . . . .
H42C H 0.023527 0.715157 0.762114 0.054 Uiso 1 1 calc GR . . . .
C43 C 0.4720(2) 0.7999(3) 0.63300(6) 0.0207(6) Uani 1 1 d . . . . .
H43A H 0.452532 0.705103 0.627428 0.025 Uiso 1 1 calc R . . . .
H43B H 0.537436 0.796811 0.645653 0.025 Uiso 1 1 calc R . . . .
C44 C 0.4898(2) 0.8807(3) 0.60216(6) 0.0220(6) Uani 1 1 d . . . . .
H44A H 0.502711 0.977359 0.607716 0.026 Uiso 1 1 calc R . . . .
H44B H 0.426108 0.876728 0.588675 0.026 Uiso 1 1 calc R . . . .
C45 C 0.5331(3) 0.7246(4) 0.54537(7) 0.0358(8) Uani 1 1 d . . . . .
H45 H 0.476910 0.785168 0.536753 0.043 Uiso 1 1 calc R . . . .
C46 C 0.6083(3) 0.6913(5) 0.51802(8) 0.0544(11) Uani 1 1 d . . . . .
H46A H 0.665382 0.635012 0.526335 0.082 Uiso 1 1 calc GR . . . .
H46B H 0.636359 0.776225 0.509215 0.082 Uiso 1 1 calc GR . . . .
H46C H 0.571077 0.641540 0.501058 0.082 Uiso 1 1 calc GR . . . .
C47 C 0.4830(3) 0.5944(4) 0.55867(9) 0.0492(10) Uani 1 1 d . . . . .
H47A H 0.448426 0.544912 0.541155 0.074 Uiso 1 1 calc GR . . . .
H47B H 0.431877 0.618857 0.575004 0.074 Uiso 1 1 calc GR . . . .
H47C H 0.536884 0.536482 0.568350 0.074 Uiso 1 1 calc GR . . . .
C48 C 0.6454(2) 0.9754(4) 0.55932(7) 0.0340(8) Uani 1 1 d . . . . .
H48 H 0.693824 0.948316 0.541778 0.041 Uiso 1 1 calc R . . . .
C49 C 0.5610(3) 1.0628(4) 0.54376(8) 0.0430(9) Uani 1 1 d . . . . .
H49A H 0.514272 1.097248 0.560372 0.065 Uiso 1 1 calc GR . . . .
H49B H 0.521293 1.007611 0.528334 0.065 Uiso 1 1 calc GR . . . .
H49C H 0.593102 1.139724 0.532569 0.065 Uiso 1 1 calc GR . . . .
C50 C 0.7096(3) 1.0575(4) 0.58361(9) 0.0480(10) Uani 1 1 d . . . . .
H50A H 0.742535 1.134566 0.572708 0.072 Uiso 1 1 calc GR . . . .
H50B H 0.763347 0.998838 0.593108 0.072 Uiso 1 1 calc GR . . . .
H50C H 0.664112 1.091587 0.600579 0.072 Uiso 1 1 calc GR . . . .

loop_
_atom_site_aniso_label
_atom_site_aniso_U_11
_atom_site_aniso_U_22
_atom_site_aniso_U_33
_atom_site_aniso_U_23
_atom_site_aniso_U_13
_atom_site_aniso_U_12
Zn1 0.02008(17) 0.01615(17) 0.01603(15) -0.00140(12) -0.00277(12) 0.00114(13)
P1 0.0232(4) 0.0239(4) 0.0208(4) 0.0024(3) -0.0055(3) -0.0020(3)
N1 0.0200(12) 0.0160(12) 0.0170(11) 0.0006(9) -0.0021(9) 0.0023(10)
C1 0.0323(17) 0.0285(18) 0.0218(15) -0.0050(13) -0.0081(13) 0.0067(14)
Zn2 0.01847(17) 0.01628(17) 0.01679(16) -0.00160(13) 0.00025(12) 0.00030(13)
P2 0.0181(4) 0.0344(5) 0.0213(4) -0.0048(3) 0.0021(3) 0.0038(3)
N2 0.0232(13) 0.0174(13) 0.0155(11) 0.0001(9) -0.0051(9) 0.0007(10)
C2 0.0201(15) 0.0225(16) 0.0170(13) -0.0009(11) -0.0011(11) 0.0004(12)
N3 0.0155(11) 0.0165(12) 0.0173(11) 0.0013(9) 0.0008(9) -0.0017(9)
C3 0.0259(16) 0.0182(15) 0.0200(14) -0.0058(11) -0.0033(12) 0.0039(12)
N4 0.0201(12) 0.0181(13) 0.0155(11) 0.0009(9) 0.0024(9) 0.0024(10)
C4 0.0173(14) 0.0180(15) 0.0251(14) -0.0013(12) -0.0017(11) 0.0014(12)
C5 0.0343(18) 0.0197(17) 0.0304(16) -0.0020(13) -0.0057(14) 0.0092(14)
C6 0.0213(15) 0.0189(15) 0.0150(13) -0.0001(11) -0.0045(11) 0.0013(12)
C7 0.0223(15) 0.0243(16) 0.0176(14) 0.0000(12) -0.0037(12) -0.0010(12)
C8 0.0173(15) 0.0288(17) 0.0262(15) 0.0021(12) -0.0008(12) 0.0032(12)
C9 0.0222(16) 0.0302(18) 0.0242(15) 0.0071(13) -0.0044(12) 0.0057(13)
C10 0.0251(16) 0.0244(16) 0.0191(14) 0.0076(12) -0.0001(12) 0.0028(13)
C11 0.0210(15) 0.0234(16) 0.0150(13) 0.0005(11) -0.0033(11) 0.0025(12)
C12 0.0221(15) 0.0241(16) 0.0234(15) 0.0046(12) 0.0000(12) 0.0010(12)
C13 0.039(2) 0.037(2) 0.0371(18) 0.0049(15) -0.0029(15) -0.0128(16)
C14 0.044(2) 0.040(2) 0.0243(16) 0.0057(15) 0.0007(14) -0.0103(17)
C15 0.0229(15) 0.0260(17) 0.0204(14) 0.0054(12) 0.0000(12) 0.0010(13)
C16 0.041(2) 0.046(2) 0.044(2) -0.0120(17) 0.0175(17) -0.0098(18)
C17 0.0226(16) 0.034(2) 0.0413(18) 0.0036(15) -0.0015(14) -0.0028(14)
C18 0.0263(16) 0.0238(16) 0.0176(13) 0.0023(12) -0.0054(12) 0.0008(13)
C19 0.0305(17) 0.0279(18) 0.0205(14) 0.0040(12) -0.0074(13) -0.0059(14)
C20 0.048(2) 0.0291(19) 0.0201(15) 0.0020(13) -0.0114(14) 0.0024(16)
C21 0.180(6) 0.027(2) 0.041(2) -0.0062(18) 0.003(3) 0.013(3)
C22 0.034(2) 0.092(3) 0.0314(19) -0.021(2) -0.0062(16) 0.011(2)
C23 0.0301(18) 0.048(2) 0.0329(17) 0.0067(16) -0.0073(14) -0.0107(16)
C24 0.043(2) 0.086(4) 0.081(3) -0.001(3) 0.030(2) -0.010(2)
C25 0.033(2) 0.144(5) 0.051(2) 0.032(3) -0.0190(19) -0.034(3)
C26 0.0258(16) 0.0236(16) 0.0215(14) -0.0042(12) 0.0012(12) 0.0004(13)
C27 0.0215(14) 0.0150(14) 0.0140(13) 0.0004(10) 0.0027(11) 0.0015(11)
C28 0.0181(14) 0.0202(15) 0.0144(13) -0.0022(11) -0.0030(11) -0.0023(11)
C29 0.0201(14) 0.0185(15) 0.0177(13) 0.0051(11) -0.0015(11) -0.0004(12)
C30 0.0195(15) 0.0286(18) 0.0261(15) -0.0002(13) 0.0007(12) -0.0014(13)
C31 0.0164(14) 0.0201(15) 0.0164(13) -0.0050(11) 0.0036(11) 0.0002(12)
C32 0.0212(15) 0.0204(15) 0.0204(14) -0.0019(11) -0.0005(12) 0.0015(12)
C33 0.0202(15) 0.0323(18) 0.0281(16) -0.0032(13) -0.0033(13) 0.0063(13)
C34 0.0151(15) 0.042(2) 0.0348(17) -0.0039(15) 0.0047(13) 0.0010(14)
C35 0.0212(15) 0.0308(18) 0.0303(16) 0.0018(14) 0.0052(13) -0.0057(14)
C36 0.0193(14) 0.0250(16) 0.0192(14) 0.0000(12) 0.0035(11) -0.0015(12)
C37 0.0228(15) 0.0246(17) 0.0257(15) 0.0052(13) -0.0014(12) 0.0024(13)
C38 0.043(2) 0.051(2) 0.0264(17) 0.0024(16) 0.0048(15) -0.0123(18)
C39 0.045(2) 0.028(2) 0.055(2) 0.0137(16) 0.0025(18) 0.0095(16)
C40 0.0226(15) 0.0275(18) 0.0276(15) 0.0067(13) 0.0041(12) -0.0007(13)
C41 0.041(2) 0.0278(19) 0.0395(19) 0.0044(15) -0.0015(16) 0.0017(15)
C42 0.039(2) 0.038(2) 0.0309(17) 0.0050(15) -0.0068(15) -0.0023(16)
C43 0.0181(14) 0.0203(16) 0.0239(14) -0.0013(12) 0.0049(12) 0.0037(12)
C44 0.0219(15) 0.0222(16) 0.0220(14) 0.0001(12) 0.0027(12) 0.0011(12)
C45 0.0289(18) 0.046(2) 0.0320(17) -0.0150(16) -0.0048(14) 0.0096(16)
C46 0.053(2) 0.076(3) 0.0337(19) -0.026(2) -0.0029(18) 0.016(2)
C47 0.049(2) 0.042(2) 0.056(2) -0.0201(19) -0.0115(19) 0.0006(19)
C48 0.0251(17) 0.051(2) 0.0263(16) 0.0014(15) 0.0087(13) -0.0071(16)
C49 0.040(2) 0.053(2) 0.0364(19) 0.0156(17) 0.0068(16) -0.0031(18)
C50 0.042(2) 0.055(3) 0.047(2) -0.0013(18) 0.0041(18) -0.0192(19)

loop_
_atom_type_symbol
_atom_type_description
_atom_type_scat_dispersion_real
_atom_type_scat_dispersion_imag
_atom_type_scat_source
C C 0.0033 0.0016 'International Tables Vol C Tables 4.2.6.8 and 6.1.1.4'
H H 0.0000 0.0000 'International Tables Vol C Tables 4.2.6.8 and 6.1.1.4'
N N 0.0061 0.0033 'International Tables Vol C Tables 4.2.6.8 and 6.1.1.4'
P P 0.1023 0.0942 'International Tables Vol C Tables 4.2.6.8 and 6.1.1.4'
Zn Zn 0.2839 1.4301 'International Tables Vol C Tables 4.2.6.8 and 6.1.1.4'

loop_
_geom_angle_atom_site_label_1
_geom_angle_atom_site_label_2
_geom_angle_atom_site_label_3
_geom_angle
_geom_angle_site_symmetry_1
_geom_angle_site_symmetry_3
_geom_angle_publ_flag
N1 Zn1 Zn2 137.64(7) . . ?
N1 Zn1 N2 96.05(9) . . ?
N2 Zn1 Zn2 125.70(6) . . ?
C19 P1 C20 104.21(14) . . ?
C19 P1 C23 98.52(14) . . ?
C20 P1 C23 103.49(16) . . ?
C2 N1 Zn1 122.32(18) . . ?
C2 N1 C6 120.1(2) . . ?
C6 N1 Zn1 117.35(17) . . ?
N3 Zn2 Zn1 139.39(7) . . ?
N3 Zn2 N4 95.92(9) . . ?
N4 Zn2 Zn1 124.03(7) . . ?
C44 P2 C45 101.38(14) . . ?
C44 P2 C48 100.05(14) . . ?
C45 P2 C48 102.98(15) . . ?
C4 N2 Zn1 122.35(18) . . ?
C4 N2 C18 119.5(2) . . ?
C18 N2 Zn1 117.70(17) . . ?
N1 C2 C1 119.9(2) . . ?
N1 C2 C3 123.8(2) . . ?
C3 C2 C1 116.2(2) . . ?
C27 N3 Zn2 122.97(18) . . ?
C27 N3 C31 119.3(2) . . ?
C31 N3 Zn2 117.72(16) . . ?
C2 C3 C4 129.9(3) . . ?
C29 N4 Zn2 123.62(19) . . ?
C29 N4 C43 119.2(2) . . ?
C43 N4 Zn2 117.15(17) . . ?
N2 C4 C3 122.9(3) . . ?
N2 C4 C5 120.8(2) . . ?
C3 C4 C5 116.3(2) . . ?
C7 C6 N1 119.7(2) . . ?
C7 C6 C11 120.6(3) . . ?
C11 C6 N1 119.6(2) . . ?
C6 C7 C12 121.6(3) . . ?
C8 C7 C6 118.8(3) . . ?
C8 C7 C12 119.6(3) . . ?
C9 C8 C7 120.8(3) . . ?
C10 C9 C8 120.0(3) . . ?
C9 C10 C11 121.4(3) . . ?
C6 C11 C15 121.0(2) . . ?
C10 C11 C6 118.3(3) . . ?
C10 C11 C15 120.7(3) . . ?
C7 C12 C13 113.0(2) . . ?
C7 C12 C14 109.5(2) . . ?
C14 C12 C13 110.5(3) . . ?
C16 C15 C11 111.6(2) . . ?
C16 C15 C17 110.6(3) . . ?
C17 C15 C11 112.3(2) . . ?
N2 C18 C19 111.8(2) . . ?
C18 C19 P1 116.3(2) . . ?
C21 C20 P1 116.8(2) . . ?
C21 C20 C22 110.7(3) . . ?
C22 C20 P1 109.7(2) . . ?
C24 C23 P1 109.0(3) . . ?
C25 C23 P1 111.3(2) . . ?
C25 C23 C24 110.4(4) . . ?
N3 C27 C26 119.0(2) . . ?
N3 C27 C28 124.3(2) . . ?
C28 C27 C26 116.7(2) . . ?
C27 C28 C29 129.8(2) . . ?
N4 C29 C28 123.3(2) . . ?
N4 C29 C30 121.2(2) . . ?
C28 C29 C30 115.6(2) . . ?
C32 C31 N3 119.6(2) . . ?
C36 C31 N3 119.6(2) . . ?
C36 C31 C32 120.7(2) . . ?
C31 C32 C37 121.3(2) . . ?
C33 C32 C31 118.5(3) . . ?
C33 C32 C37 120.1(3) . . ?
C34 C33 C32 121.4(3) . . ?
C35 C34 C33 119.6(3) . . ?
C34 C35 C36 121.6(3) . . ?
C31 C36 C40 122.0(2) . . ?
C35 C36 C31 118.2(3) . . ?
C35 C36 C40 119.8(3) . . ?
C32 C37 C38 109.5(3) . . ?
C32 C37 C39 113.2(3) . . ?
C39 C37 C38 111.1(3) . . ?
C36 C40 C41 111.5(2) . . ?
C36 C40 C42 110.8(2) . . ?
C42 C40 C41 110.7(3) . . ?
N4 C43 C44 111.8(2) . . ?
C43 C44 P2 112.62(19) . . ?
C46 C45 P2 111.0(2) . . ?
C46 C45 C47 111.1(3) . . ?
C47 C45 P2 108.9(2) . . ?
C49 C48 P2 116.2(2) . . ?
C49 C48 C50 111.4(3) . . ?
C50 C48 P2 108.9(2) . . ?

loop_
_geom_bond_atom_site_label_1
_geom_bond_atom_site_label_2
_geom_bond_distance
_geom_bond_site_symmetry_2
_geom_bond_publ_flag
Zn1 N1 1.979(2) . ?
Zn1 Zn2 2.3416(4) . ?
Zn1 N2 1.987(2) . ?
P1 C19 1.855(3) . ?
P1 C20 1.855(3) . ?
P1 C23 1.860(3) . ?
N1 C2 1.335(3) . ?
N1 C6 1.435(3) . ?
C1 C2 1.510(4) . ?
Zn2 N3 1.972(2) . ?
Zn2 N4 1.991(2) . ?
P2 C44 1.857(3) . ?
P2 C45 1.858(3) . ?
P2 C48 1.859(3) . ?
N2 C4 1.324(3) . ?
N2 C18 1.473(3) . ?
C2 C3 1.398(4) . ?
N3 C27 1.336(3) . ?
N3 C31 1.443(3) . ?
C3 C4 1.416(4) . ?
N4 C29 1.325(3) . ?
N4 C43 1.471(3) . ?
C4 C5 1.513(4) . ?
C6 C7 1.404(4) . ?
C6 C11 1.408(4) . ?
C7 C8 1.394(4) . ?
C7 C12 1.520(4) . ?
C8 C9 1.380(4) . ?
C9 C10 1.376(4) . ?
C10 C11 1.390(4) . ?
C11 C15 1.525(4) . ?
C12 C13 1.527(4) . ?
C12 C14 1.527(4) . ?
C15 C16 1.519(4) . ?
C15 C17 1.525(4) . ?
C18 C19 1.522(4) . ?
C20 C21 1.521(5) . ?
C20 C22 1.525(5) . ?
C23 C24 1.523(5) . ?
C23 C25 1.519(4) . ?
C26 C27 1.510(4) . ?
C27 C28 1.400(4) . ?
C28 C29 1.407(4) . ?
C29 C30 1.515(4) . ?
C31 C32 1.409(4) . ?
C31 C36 1.407(4) . ?
C32 C33 1.390(4) . ?
C32 C37 1.520(4) . ?
C33 C34 1.382(4) . ?
C34 C35 1.378(4) . ?
C35 C36 1.393(4) . ?
C36 C40 1.522(4) . ?
C37 C38 1.528(4) . ?
C37 C39 1.525(4) . ?
C40 C41 1.529(4) . ?
C40 C42 1.528(4) . ?
C43 C44 1.527(4) . ?
C45 C46 1.535(4) . ?
C45 C47 1.536(5) . ?
C48 C49 1.523(5) . ?
C48 C50 1.529(5) . ?
